data_2241395
loop_
_publ_author_name
'Rietzler, Barbara'
'Laus, Gerhard'
'Kahlenberg, Volker'
'Schottenberger, Herwig'

_publ_section_title
;
 Crystal structure of bis(1,3-dimethoxyimidazolin-2-ylidene)silver(I)
 hexafluoridophosphate, N-heterocyclic carbene (NHC) complex
;
_journal_coeditor_code BQ2402
_journal_issue 12
_journal_name_full 'Acta Crystallographica Section E'
_journal_page_first m251
_journal_page_last m252
_journal_paper_doi 10.1107/S2056989015023130
_journal_volume 71
_journal_year 2015
_chemical_formula_iupac '[Ag (C5 H8 N2 O2)2] P F6'
_chemical_formula_moiety 'C10 H16 Ag N4 O4 +, F6 P -'
_chemical_formula_sum 'C10 H16 Ag F6 N4 O4 P'
_chemical_formula_weight 509.11
_chemical_name_systematic
;
Bis(1,3-dimethoxyimidazolin-2-ylidene)silver(I)
hexafluoridophosphate
;
_space_group_IT_number 2
_symmetry_cell_setting triclinic
_symmetry_space_group_name_Hall '-P 1'
_symmetry_space_group_name_H-M 'P -1'
_atom_sites_solution_hydrogens geom
_atom_sites_solution_primary direct
_atom_sites_solution_secondary difmap
_audit_conform_dict_name cif_core.dic
_audit_conform_dict_version 2.4
_audit_creation_method 'WinGX routine CIF_UPDATE'
_cell_angle_alpha 109.481(9)
_cell_angle_beta 100.698(8)
_cell_angle_gamma 100.052(8)
_cell_formula_units_Z 2
_cell_length_a 7.5254(7)
_cell_length_b 11.7221(12)
_cell_length_c 11.8697(12)
_cell_measurement_reflns_used 2189
_cell_measurement_temperature 243(2)
_cell_measurement_theta_max 28.5368
_cell_measurement_theta_min 3.1425
_cell_volume 937.84(18)
_computing_cell_refinement
;
CrysAlis PRO (Agilent, 2012)
;
_computing_data_collection
;
CrysAlis PRO (Agilent, 2012)
;
_computing_data_reduction
;
CrysAlis PRO (Agilent, 2012)
;
_computing_molecular_graphics
;
ORTEP-3 for Windows (Farrugia, 2012) and Mercury (Macrae <i>et al.</i>, 2006)
;
_computing_publication_material
;
SHELXL97 (Sheldrick, 2008)
;
_computing_structure_refinement
;
SHELXL97 (Sheldrick, 2008)
;
_computing_structure_solution
;
SIR2002 (Burla <i>et al.</i>,  2003)
;
_diffrn_ambient_temperature 243(2)
_diffrn_detector_area_resol_mean 10.3575
_diffrn_measured_fraction_theta_full 0.993
_diffrn_measured_fraction_theta_max 0.993
_diffrn_measurement_device_type 'Agilent Xcalibur (Ruby, Gemini ultra)'
_diffrn_measurement_method '\w scans'
_diffrn_radiation_monochromator graphite
_diffrn_radiation_type MoK\a
_diffrn_radiation_wavelength 0.71073
_diffrn_reflns_av_R_equivalents 0.0307
_diffrn_reflns_limit_h_max 7
_diffrn_reflns_limit_h_min -9
_diffrn_reflns_limit_k_max 14
_diffrn_reflns_limit_k_min -12
_diffrn_reflns_limit_l_max 14
_diffrn_reflns_limit_l_min -14
_diffrn_reflns_number 5767
_diffrn_reflns_theta_full 25.35
_diffrn_reflns_theta_max 25.35
_diffrn_reflns_theta_min 3.15
_exptl_absorpt_coefficient_mu 1.24
_exptl_absorpt_correction_T_max 1
_exptl_absorpt_correction_T_min 0.77029
_exptl_absorpt_correction_type multi-scan
_exptl_absorpt_process_details
;
(CrysAlis PRO; Agilent, 2012)
;
_exptl_crystal_colour colourless
_exptl_crystal_density_diffrn 1.803
_exptl_crystal_density_method 'not measured'
_exptl_crystal_description 'prismatic fragment'
_exptl_crystal_F_000 504
_exptl_crystal_size_max 0.25
_exptl_crystal_size_mid 0.12
_exptl_crystal_size_min 0.05
_refine_diff_density_max 0.754
_refine_diff_density_min -0.595
_refine_ls_extinction_coef 0.0166(15)
_refine_ls_extinction_expression Fc^*^=kFc[1+0.001xFc^2^\l^3^/sin(2\q)]^-1/4^
_refine_ls_extinction_method
;
SHELXL97 (Sheldrick, 2008)
;
_refine_ls_goodness_of_fit_ref 1.021
_refine_ls_hydrogen_treatment constr
_refine_ls_matrix_type full
_refine_ls_number_parameters 222
_refine_ls_number_reflns 3398
_refine_ls_number_restraints 6
_refine_ls_restrained_S_all 1.024
_refine_ls_R_factor_all 0.0557
_refine_ls_R_factor_gt 0.0435
_refine_ls_shift/su_max 0
_refine_ls_shift/su_mean 0
_refine_ls_structure_factor_coef Fsqd
_refine_ls_weighting_details 'calc w=1/[\s^2^(Fo^2^)+(0.0489P)^2^+1.0584P] where P=(Fo^2^+2Fc^2^)/3'
_refine_ls_weighting_scheme calc
_refine_ls_wR_factor_gt 0.1005
_refine_ls_wR_factor_ref 0.109
_reflns_number_gt 2814
_reflns_number_total 3398
_reflns_threshold_expression I>2sigma(I)
_cod_data_source_file bq2402sup1.cif
_cod_data_source_block I
_cod_original_cell_volume 937.84(17)
_cod_database_code 2241395

loop_
_symmetry_equiv_pos_as_xyz
'x, y, z'
'-x, -y, -z'

loop_
_atom_site_type_symbol
_atom_site_label
_atom_site_fract_x
_atom_site_fract_y
_atom_site_fract_z
_atom_site_U_iso_or_equiv
_atom_site_adp_type
_atom_site_calc_flag
_atom_site_refinement_flags
_atom_site_occupancy
_atom_site_symmetry_multiplicity
Ag Ag 0.23186(5) 0.43947(3) 0.95741(3) 0.04281(18) Uani d . 1 1
P P 0.5262(2) 0.18543(11) 1.32827(11) 0.0552(4) Uani d D 1 1
F F1 0.5321(7) 0.2674(3) 1.2468(3) 0.0968(10) Uani d D 1 1
F F6 0.5226(8) 0.3018(3) 1.4400(3) 0.1157(13) Uani d D 1 1
F F3 0.7426(5) 0.2188(6) 1.3712(6) 0.1502(16) Uani d D 1 1
F F2 0.5166(7) 0.1034(3) 1.4097(3) 0.0968(10) Uani d D 1 1
F F5 0.5222(8) 0.0672(3) 1.2160(3) 0.1157(13) Uani d D 1 1
F F4 0.3055(5) 0.1529(6) 1.2871(6) 0.1502(16) Uani d D 1 1
O O4 0.3885(5) 0.7554(3) 1.0537(4) 0.0560(9) Uani d . 1 1
O O3 0.1139(5) 0.4969(3) 1.2341(3) 0.0528(9) Uani d . 1 1
O O2 0.0715(5) 0.1240(3) 0.8695(4) 0.0611(10) Uani d . 1 1
C C1 0.2102(6) 0.2811(4) 0.8048(4) 0.0403(10) Uani d . 1 1
O O1 0.3470(5) 0.3732(4) 0.6798(3) 0.0605(10) Uani d . 1 1
N N3 0.2052(5) 0.6009(3) 1.2185(3) 0.0389(8) Uani d . 1 1
N N2 0.1483(6) 0.1604(4) 0.7865(4) 0.0471(10) Uani d . 1 1
N N4 0.3151(5) 0.7149(3) 1.1359(3) 0.0395(9) Uani d . 1 1
N N1 0.2605(6) 0.2710(4) 0.7000(4) 0.0463(9) Uani d . 1 1
C C6 0.2497(6) 0.5939(4) 1.1125(4) 0.0377(10) Uani d . 1 1
C C10 0.2488(9) 0.7857(6) 0.9781(6) 0.0709(17) Uani d . 1 1
H H10A 0.1441 0.7126 0.9337 0.106 Uiso calc R 1 1
H H10B 0.301 0.812 0.9192 0.106 Uiso calc R 1 1
H H10C 0.2062 0.853 1.0298 0.106 Uiso calc R 1 1
C C7 0.2416(7) 0.7202(4) 1.3035(4) 0.0450(11) Uani d . 1 1
H H7 0.2208 0.7447 1.3828 0.054 Uiso calc R 1 1
C C8 0.3132(7) 0.7948(4) 1.2498(5) 0.0488(12) Uani d . 1 1
H H8 0.3533 0.8827 1.2831 0.059 Uiso calc R 1 1
C C5 0.2106(9) 0.1109(7) 0.9606(7) 0.0790(19) Uani d . 1 1
H H5A 0.2746 0.0506 0.9201 0.118 Uiso calc R 1 1
H H5B 0.1516 0.0821 1.0157 0.118 Uiso calc R 1 1
H H5C 0.3001 0.1912 1.008 0.118 Uiso calc R 1 1
C C4 0.2153(9) 0.4083(6) 0.6024(6) 0.0729(17) Uani d . 1 1
H H4A 0.1472 0.3355 0.5284 0.109 Uiso calc R 1 1
H H4B 0.2814 0.472 0.579 0.109 Uiso calc R 1 1
H H4C 0.1282 0.441 0.6471 0.109 Uiso calc R 1 1
C C3 0.1572(9) 0.0797(5) 0.6757(5) 0.0642(15) Uani d . 1 1
H H3 0.1188 -0.0081 0.645 0.077 Uiso calc R 1 1
C C9 0.2456(9) 0.4396(5) 1.2843(6) 0.0704(17) Uani d . 1 1
H H9A 0.3259 0.4172 1.2297 0.106 Uiso calc R 1 1
H H9B 0.1786 0.3649 1.2917 0.106 Uiso calc R 1 1
H H9C 0.3212 0.4981 1.3654 0.106 Uiso calc R 1 1
C C2 0.2309(8) 0.1495(5) 0.6192(5) 0.0630(15) Uani d . 1 1
H H2 0.2569 0.122 0.5415 0.076 Uiso calc R 1 1

loop_
_atom_site_aniso_label
_atom_site_aniso_U_11
_atom_site_aniso_U_22
_atom_site_aniso_U_33
_atom_site_aniso_U_12
_atom_site_aniso_U_13
_atom_site_aniso_U_23
Ag 0.0481(3) 0.0401(2) 0.0376(2) 0.01478(16) 0.01134(16) 0.00972(16)
P 0.0909(12) 0.0415(7) 0.0372(7) 0.0268(7) 0.0195(7) 0.0134(6)
F1 0.174(3) 0.0702(16) 0.0679(16) 0.0446(18) 0.0437(18) 0.0397(14)
F6 0.229(4) 0.0686(16) 0.0589(16) 0.061(2) 0.055(2) 0.0154(13)
F3 0.090(3) 0.167(4) 0.202(5) 0.026(2) 0.026(3) 0.090(4)
F2 0.174(3) 0.0702(16) 0.0679(16) 0.0446(18) 0.0437(18) 0.0397(14)
F5 0.229(4) 0.0686(16) 0.0589(16) 0.061(2) 0.055(2) 0.0154(13)
F4 0.090(3) 0.167(4) 0.202(5) 0.026(2) 0.026(3) 0.090(4)
O4 0.049(2) 0.062(2) 0.073(2) 0.0183(17) 0.0291(19) 0.037(2)
O3 0.054(2) 0.0500(19) 0.063(2) 0.0109(16) 0.0186(18) 0.0318(17)
O2 0.045(2) 0.063(2) 0.079(3) 0.0088(17) 0.019(2) 0.033(2)
C1 0.035(2) 0.044(3) 0.038(3) 0.013(2) 0.007(2) 0.011(2)
O1 0.052(2) 0.072(2) 0.062(2) 0.0127(19) 0.0166(19) 0.032(2)
N3 0.042(2) 0.0373(19) 0.035(2) 0.0112(16) 0.0067(17) 0.0127(16)
N2 0.041(2) 0.045(2) 0.053(2) 0.0128(18) 0.0122(19) 0.0145(19)
N4 0.032(2) 0.044(2) 0.045(2) 0.0132(17) 0.0110(17) 0.0175(18)
N1 0.044(2) 0.051(2) 0.041(2) 0.0170(19) 0.0116(19) 0.0103(18)
C6 0.030(2) 0.038(2) 0.041(3) 0.0091(18) 0.0049(19) 0.0122(19)
C10 0.073(4) 0.092(4) 0.079(4) 0.030(4) 0.035(3) 0.059(4)
C7 0.048(3) 0.046(3) 0.039(3) 0.021(2) 0.010(2) 0.011(2)
C8 0.046(3) 0.037(2) 0.053(3) 0.011(2) 0.004(2) 0.008(2)
C5 0.071(4) 0.099(5) 0.104(5) 0.029(4) 0.039(4) 0.072(4)
C4 0.072(4) 0.091(4) 0.082(4) 0.030(4) 0.028(4) 0.055(4)
C3 0.068(4) 0.044(3) 0.063(4) 0.018(3) 0.012(3) -0.001(3)
C9 0.092(5) 0.057(3) 0.071(4) 0.022(3) 0.012(3) 0.038(3)
C2 0.062(4) 0.067(4) 0.047(3) 0.025(3) 0.012(3) 0.003(3)

loop_
_atom_type_symbol
_atom_type_description
_atom_type_scat_dispersion_real
_atom_type_scat_dispersion_imag
_atom_type_scat_source
C C 0.0033 0.0016 'International Tables Vol C Tables 4.2.6.8 and 6.1.1.4'
H H 0 0 'International Tables Vol C Tables 4.2.6.8 and 6.1.1.4'
N N 0.0061 0.0033 'International Tables Vol C Tables 4.2.6.8 and 6.1.1.4'
O O 0.0106 0.006 'International Tables Vol C Tables 4.2.6.8 and 6.1.1.4'
F F 0.0171 0.0103 'International Tables Vol C Tables 4.2.6.8 and 6.1.1.4'
P P 0.1023 0.0942 'International Tables Vol C Tables 4.2.6.8 and 6.1.1.4'
Ag Ag -0.8971 1.1015 'International Tables Vol C Tables 4.2.6.8 and 6.1.1.4'

loop_
_geom_angle_atom_site_label_1
_geom_angle_atom_site_label_2
_geom_angle_atom_site_label_3
_geom_angle
C6 Ag C1 178.13(17)
F3 P F5 91.4(3)
F3 P F6 90.6(4)
F5 P F6 177.9(3)
F3 P F1 91.7(3)
F5 P F1 91.0(2)
F6 P F1 89.5(2)
F3 P F2 89.3(3)
F5 P F2 89.2(2)
F6 P F2 90.2(2)
F1 P F2 179.0(3)
F3 P F4 178.9(4)
F5 P F4 89.6(3)
F6 P F4 88.4(3)
F1 P F4 88.8(3)
F2 P F4 90.3(3)
N4 O4 C10 110.1(4)
N3 O3 C9 110.8(4)
N2 O2 C5 111.5(4)
N2 C1 N1 101.0(4)
N2 C1 Ag 129.2(3)
N1 C1 Ag 129.8(3)
N1 O1 C4 110.7(4)
C6 N3 C7 114.2(4)
C6 N3 O3 122.1(4)
C7 N3 O3 123.4(4)
C1 N2 C3 113.7(4)
C1 N2 O2 122.1(4)
C3 N2 O2 124.1(4)
C6 N4 C8 115.0(4)
C6 N4 O4 122.1(4)
C8 N4 O4 122.8(4)
C1 N1 O1 122.5(4)
C1 N1 C2 114.1(5)
O1 N1 C2 123.2(4)
N4 C6 N3 100.5(4)
N4 C6 Ag 129.2(3)
N3 C6 Ag 130.3(3)
O4 C10 H10A 109.5
O4 C10 H10B 109.5
H10A C10 H10B 109.5
O4 C10 H10C 109.5
H10A C10 H10C 109.5
H10B C10 H10C 109.5
C8 C7 N3 105.5(4)
C8 C7 H7 127.2
N3 C7 H7 127.2
C7 C8 N4 104.8(4)
C7 C8 H8 127.6
N4 C8 H8 127.6
O2 C5 H5A 109.5
O2 C5 H5B 109.5
H5A C5 H5B 109.5
O2 C5 H5C 109.5
H5A C5 H5C 109.5
H5B C5 H5C 109.5
O1 C4 H4A 109.5
O1 C4 H4B 109.5
H4A C4 H4B 109.5
O1 C4 H4C 109.5
H4A C4 H4C 109.5
H4B C4 H4C 109.5
C2 C3 N2 106.6(5)
C2 C3 H3 126.7
N2 C3 H3 126.7
O3 C9 H9A 109.5
O3 C9 H9B 109.5
H9A C9 H9B 109.5
O3 C9 H9C 109.5
H9A C9 H9C 109.5
H9B C9 H9C 109.5
C3 C2 N1 104.6(5)
C3 C2 H2 127.7
N1 C2 H2 127.7

loop_
_geom_bond_atom_site_label_1
_geom_bond_atom_site_label_2
_geom_bond_distance
Ag C6 2.070(4)
Ag C1 2.073(4)
P F3 1.550(4)
P F5 1.561(3)
P F6 1.562(3)
P F1 1.574(3)
P F2 1.576(3)
P F4 1.580(4)
O4 N4 1.379(5)
O4 C10 1.424(7)
O3 N3 1.378(5)
O3 C9 1.438(6)
O2 N2 1.376(5)
O2 C5 1.426(7)
C1 N2 1.339(6)
C1 N1 1.341(6)
O1 N1 1.375(5)
O1 C4 1.433(7)
N3 C6 1.342(6)
N3 C7 1.368(6)
N2 C3 1.362(7)
N4 C6 1.332(6)
N4 C8 1.368(6)
N1 C2 1.377(6)
C10 H10A 0.97
C10 H10B 0.97
C10 H10C 0.97
C7 C8 1.340(7)
C7 H7 0.94
C8 H8 0.94
C5 H5A 0.97
C5 H5B 0.97
C5 H5C 0.97
C4 H4A 0.97
C4 H4B 0.97
C4 H4C 0.97
C3 C2 1.331(8)
C3 H3 0.94
C9 H9A 0.97
C9 H9B 0.97
C9 H9C 0.97
C2 H2 0.94

loop_
_geom_hbond_atom_site_label_D
_geom_hbond_atom_site_label_H
_geom_hbond_atom_site_label_A
_geom_hbond_site_symmetry_A
_geom_hbond_distance_DH
_geom_hbond_distance_HA
_geom_hbond_distance_DA
_geom_hbond_angle_DHA
_geom_hbond_publ_flag
C9 H9A F1 . 0.97 2.57 3.193(8) 122 y
C8 H8 F2 1_565 0.94 2.46 3.382(5) 165 y
C10 H10B F1 2_667 0.97 2.54 3.334(9) 140 y
C9 H9C F6 2_668 0.97 2.58 3.516(6) 163 y

_cod_database_fobs_code 2241395
